data_7158516
loop_
_publ_author_name
'Yao, Wen-Bo'
'Xie, Xuan-Sheng'
'Liu, Jun-Nan'
'Xie, Jian-Wu'

_publ_section_title
;
 Diversity-oriented and diastereoselective synthesis of diverse polycyclic
 thieno(2,3-<i>b</i>)-quinoline derivatives using a synergistic strategy.
;
_journal_issue 9
_journal_name_full 'Organic &amp; biomolecular chemistry'
_journal_page_first 1982
_journal_page_last 1993
_journal_paper_doi 10.1039/d2ob00020b
_journal_volume 20
_journal_year 2022
_chemical_formula_moiety 'C4.60 H3.40 Cl0 N0.60 O0.30 S0.20'
_chemical_formula_sum 'C4.6 H3.4 Cl0 N0.6 O0.3 S0.2'
_chemical_formula_weight 78.29
_space_group_IT_number 14
_space_group_name_Hall '-P 2yn'
_space_group_name_H-M_alt 'P 1 21/n 1'
_symmetry_cell_setting monoclinic
_symmetry_space_group_name_H-M 'P 1 21/n 1'
_atom_sites_solution_primary direct
_atom_sites_solution_secondary difmap
_audit_creation_method SHELXL-97
_audit_update_record
;
2020-07-02 deposited with the CCDC.	2022-02-10 downloaded from the CCDC.
;
_cell_angle_alpha 90.00
_cell_angle_beta 98.587(3)
_cell_angle_gamma 90.00
_cell_formula_units_Z 20
_cell_length_a 16.2300(9)
_cell_length_b 6.6999(4)
_cell_length_c 19.3383(11)
_cell_measurement_reflns_used 9818
_cell_measurement_temperature 296(2)
_cell_measurement_theta_max 26.95
_cell_measurement_theta_min 3.06
_cell_volume 2079.3(2)
_computing_cell_refinement 'Bruker SMART'
_computing_data_collection 'Bruker SMART'
_computing_data_reduction 'Bruker SAINT'
_computing_molecular_graphics 'Bruker SHELXTL'
_computing_publication_material 'Bruker SHELXTL'
_computing_structure_refinement 'SHELXL-97 (Sheldrick, 1997)'
_computing_structure_solution 'SHELXS-97 (Sheldrick, 1990)'
_diffrn_ambient_temperature 296(2)
_diffrn_measured_fraction_theta_full 0.999
_diffrn_measured_fraction_theta_max 0.999
_diffrn_measurement_device_type 'CCD area detector'
_diffrn_measurement_method 'phi and omega scans'
_diffrn_radiation_monochromator graphite
_diffrn_radiation_source 'fine-focus sealed tube'
_diffrn_radiation_type MoK\a
_diffrn_radiation_wavelength 0.71073
_diffrn_reflns_av_R_equivalents 0.0524
_diffrn_reflns_av_sigmaI/netI 0.0221
_diffrn_reflns_limit_h_max 21
_diffrn_reflns_limit_h_min -21
_diffrn_reflns_limit_k_max 8
_diffrn_reflns_limit_k_min -8
_diffrn_reflns_limit_l_max 25
_diffrn_reflns_limit_l_min -25
_diffrn_reflns_number 67116
_diffrn_reflns_theta_full 27.56
_diffrn_reflns_theta_max 27.56
_diffrn_reflns_theta_min 1.53
_exptl_absorpt_coefficient_mu 0.176
_exptl_absorpt_correction_type none
_exptl_crystal_colour colorless
_exptl_crystal_density_diffrn 1.19
_exptl_crystal_density_meas 1.19
_exptl_crystal_density_method 'not measured'
_exptl_crystal_description block
_exptl_crystal_F_000 816
_exptl_crystal_size_max .31
_exptl_crystal_size_mid .27
_exptl_crystal_size_min .13
_refine_diff_density_max 1.415
_refine_diff_density_min -0.493
_refine_diff_density_rms 0.130
_refine_ls_extinction_coef 0.011(3)
_refine_ls_extinction_expression Fc^*^=kFc[1+0.001xFc^2^\l^3^/sin(2\q)]^-1/4^
_refine_ls_extinction_method SHELXL
_refine_ls_goodness_of_fit_ref 1.195
_refine_ls_matrix_type full
_refine_ls_number_parameters 263
_refine_ls_number_reflns 4800
_refine_ls_number_restraints 0
_refine_ls_restrained_S_all 1.195
_refine_ls_R_factor_all 0.0968
_refine_ls_R_factor_gt 0.0811
_refine_ls_shift/su_max 0.000
_refine_ls_shift/su_mean 0.000
_refine_ls_structure_factor_coef Fsqd
_refine_ls_weighting_details 'calc w=1/[\s^2^(Fo^2^)+(0.1301P)^2^+2.4426P] where P=(Fo^2^+2Fc^2^)/3'
_refine_ls_weighting_scheme calc
_refine_ls_wR_factor_gt 0.2446
_refine_ls_wR_factor_ref 0.2644
_reflns_number_gt 3938
_reflns_number_total 4800
_reflns_threshold_expression >2sigma(I)
_cod_data_source_file d2ob00020b2.cif
_cod_data_source_block 3fa
_cod_depositor_comments
;
The following automatic conversions were performed:

data item '_symmetry_cell_setting' value 'Monoclinic' was changed to
'monoclinic' in accordance with the
/home/data/users/saulius/crontab/automatic-downloads/rss-feeds/RSC/lib/dictionaries/cif_core.dic
dictionary named 'cif_core.dic' version 2.4.2 last updated on
2011-04-26.

Automatic conversion script
Id: cif_fix_values 7556 2019-12-06 15:28:31Z antanas 

 Adding full bibliography for 7158516--7158520.cif.
;
_cod_original_sg_symbol_H-M P2(1)/n
_cod_original_formula_sum 'C4.60 H3.40 Cl0 N0.60 O0.30 S0.20'
_cod_database_code 7158516

loop_
_symmetry_equiv_pos_as_xyz
'x, y, z'
'-x+1/2, y+1/2, -z+1/2'
'-x, -y, -z'
'x-1/2, -y-1/2, z-1/2'

loop_
_atom_site_label
_atom_site_type_symbol
_atom_site_fract_x
_atom_site_fract_y
_atom_site_fract_z
_atom_site_U_iso_or_equiv
_atom_site_adp_type
_atom_site_occupancy
_atom_site_symmetry_multiplicity
_atom_site_calc_flag
_atom_site_refinement_flags
_atom_site_disorder_assembly
_atom_site_disorder_group
S1 S 0.49199(5) 0.87911(14) 0.13738(4) 0.0454(3) Uani 1 1 d . . .
N1 N 0.60192(16) 0.6427(4) 0.21677(14) 0.0384(6) Uani 1 1 d . . .
O1 O 0.34752(13) 0.7767(4) 0.24112(13) 0.0443(6) Uani 1 1 d . . .
C1 C 0.62958(18) 0.5516(5) 0.27964(17) 0.0368(7) Uani 1 1 d . . .
N2 N 0.21516(15) 0.7251(5) 0.20199(15) 0.0432(7) Uani 1 1 d . . .
H2B H 0.2244 0.6459 0.2295 0.065 Uiso 1 1 calc R . .
C2 C 0.6992(2) 0.4229(6) 0.2847(2) 0.0478(8) Uani 1 1 d . . .
H2A H 0.7263 0.4042 0.2461 0.057 Uiso 1 1 calc R . .
N3 N 0.1337(2) 1.0568(7) 0.07786(18) 0.0672(10) Uani 1 1 d . . .
C3 C 0.7270(2) 0.3255(7) 0.3458(2) 0.0565(10) Uani 1 1 d . . .
H3A H 0.7731 0.2421 0.3485 0.068 Uiso 1 1 calc R . .
C4 C 0.6867(3) 0.3498(7) 0.4046(2) 0.0620(11) Uani 1 1 d . . .
H4A H 0.7057 0.2805 0.4456 0.074 Uiso 1 1 calc R . .
C5 C 0.6199(2) 0.4750(7) 0.4020(2) 0.0561(10) Uani 1 1 d . . .
H5A H 0.5942 0.4926 0.4415 0.067 Uiso 1 1 calc R . .
C6 C 0.58963(19) 0.5778(5) 0.33938(17) 0.0401(7) Uani 1 1 d . . .
C7 C 0.51906(19) 0.7055(6) 0.33375(17) 0.0415(7) Uani 1 1 d . . .
H7A H 0.4917 0.7278 0.3720 0.050 Uiso 1 1 calc R . .
C8 C 0.49231(18) 0.7944(5) 0.27135(16) 0.0342(6) Uani 1 1 d . . .
C9 C 0.53650(18) 0.7570(5) 0.21499(16) 0.0353(6) Uani 1 1 d . . .
C10 C 0.41596(18) 0.9186(5) 0.25234(16) 0.0350(6) Uani 1 1 d . . .
H10A H 0.4089 1.0087 0.2910 0.042 Uiso 1 1 calc R . .
C11 C 0.42777(18) 1.0407(4) 0.18671(16) 0.0343(6) Uani 1 1 d . . .
C12 C 0.34692(18) 1.0930(5) 0.14160(16) 0.0343(6) Uani 1 1 d . . .
C13 C 0.27722(17) 0.9955(5) 0.15190(15) 0.0346(6) Uani 1 1 d . . .
C14 C 0.27604(19) 0.8261(5) 0.20091(17) 0.0399(7) Uani 1 1 d . . .
C15 C 0.4772(2) 1.2284(6) 0.2122(2) 0.0548(9) Uani 1 1 d . . .
H15A H 0.4441 1.3114 0.2377 0.082 Uiso 1 1 calc R . .
H15B H 0.4912 1.3008 0.1727 0.082 Uiso 1 1 calc R . .
H15C H 0.5274 1.1905 0.2421 0.082 Uiso 1 1 calc R . .
C16 C 0.34515(19) 1.2529(5) 0.08842(16) 0.0365(7) Uani 1 1 d . . .
C17 C 0.2888(2) 1.4103(5) 0.0872(2) 0.0472(8) Uani 1 1 d . . .
H17A H 0.2525 1.4152 0.1201 0.057 Uiso 1 1 calc R . .
C18 C 0.2865(3) 1.5595(6) 0.0374(2) 0.0544(9) Uani 1 1 d . . .
H18A H 0.2491 1.6644 0.0378 0.065 Uiso 1 1 calc R . .
C19 C 0.3389(3) 1.5555(6) -0.0131(2) 0.0504(8) Uani 1 1 d . . .
C20 C 0.3935(3) 1.3992(6) -0.0124(2) 0.0519(9) Uani 1 1 d . . .
H20A H 0.4286 1.3934 -0.0463 0.062 Uiso 1 1 calc R . .
C21 C 0.3977(2) 1.2495(6) 0.0375(2) 0.0463(8) Uani 1 1 d . . .
H21A H 0.4359 1.1461 0.0371 0.056 Uiso 1 1 calc R . .
C22 C 0.1973(2) 1.0329(6) 0.11029(17) 0.0444(8) Uani 1 1 d . . .
C23 C 0.3354(4) 1.7152(8) -0.0680(3) 0.0816(15) Uani 1 1 d . . .
H23A H 0.3757 1.6868 -0.0983 0.122 Uiso 1 1 calc R . .
H23B H 0.3476 1.8423 -0.0460 0.122 Uiso 1 1 calc R . .
H23C H 0.2807 1.7185 -0.0949 0.122 Uiso 1 1 calc R . .
OW O 0.4506(5) 1.1148(11) 0.4503(6) 0.106(3) Uani 0.50 1 d P . .

loop_
_atom_site_aniso_label
_atom_site_aniso_U_11
_atom_site_aniso_U_22
_atom_site_aniso_U_33
_atom_site_aniso_U_23
_atom_site_aniso_U_13
_atom_site_aniso_U_12
S1 0.0447(5) 0.0538(5) 0.0410(5) 0.0070(4) 0.0175(3) 0.0134(4)
N1 0.0331(13) 0.0405(14) 0.0439(14) -0.0001(11) 0.0136(11) 0.0034(11)
O1 0.0304(11) 0.0534(14) 0.0495(13) 0.0134(11) 0.0073(9) -0.0035(10)
C1 0.0301(14) 0.0388(16) 0.0422(16) -0.0041(13) 0.0072(12) -0.0007(12)
N2 0.0272(12) 0.0555(17) 0.0467(15) 0.0138(13) 0.0046(11) -0.0158(11)
C2 0.0391(17) 0.052(2) 0.0534(19) -0.0021(16) 0.0122(15) 0.0101(15)
N3 0.0407(17) 0.107(3) 0.0519(19) 0.002(2) 0.0006(14) 0.0024(18)
C3 0.047(2) 0.060(2) 0.062(2) 0.0008(19) 0.0047(17) 0.0175(17)
C4 0.055(2) 0.075(3) 0.055(2) 0.012(2) 0.0027(18) 0.019(2)
C5 0.050(2) 0.074(3) 0.0439(19) 0.0075(18) 0.0070(15) 0.0133(19)
C6 0.0323(15) 0.0473(18) 0.0405(16) -0.0007(13) 0.0049(12) 0.0022(13)
C7 0.0330(15) 0.057(2) 0.0354(15) -0.0045(14) 0.0097(12) 0.0059(14)
C8 0.0284(13) 0.0380(15) 0.0371(15) -0.0045(12) 0.0079(11) 0.0002(11)
C9 0.0302(14) 0.0373(15) 0.0399(15) -0.0009(12) 0.0097(12) -0.0017(11)
C10 0.0282(13) 0.0427(16) 0.0350(14) -0.0044(12) 0.0071(11) 0.0002(12)
C11 0.0280(13) 0.0332(14) 0.0419(15) -0.0028(12) 0.0062(11) -0.0014(11)
C12 0.0304(14) 0.0379(15) 0.0355(14) -0.0076(12) 0.0078(11) -0.0006(11)
C13 0.0281(14) 0.0443(16) 0.0320(14) -0.0033(12) 0.0067(11) -0.0021(12)
C14 0.0321(15) 0.0525(18) 0.0364(15) -0.0020(14) 0.0090(12) -0.0033(13)
C15 0.048(2) 0.0428(19) 0.070(2) -0.0058(17) -0.0037(17) -0.0115(16)
C16 0.0341(15) 0.0361(15) 0.0394(15) -0.0014(12) 0.0057(12) -0.0015(12)
C17 0.0510(19) 0.0426(18) 0.0500(19) -0.0039(15) 0.0145(15) 0.0046(15)
C18 0.065(2) 0.0383(18) 0.060(2) 0.0003(16) 0.0090(18) 0.0096(16)
C19 0.061(2) 0.0405(18) 0.0497(19) 0.0024(15) 0.0076(16) -0.0050(16)
C20 0.057(2) 0.054(2) 0.0485(19) 0.0070(16) 0.0200(16) 0.0017(17)
C21 0.0436(18) 0.0476(19) 0.0510(19) 0.0057(15) 0.0173(15) 0.0063(14)
C22 0.0335(16) 0.062(2) 0.0385(16) 0.0017(15) 0.0095(13) -0.0023(14)
C23 0.104(4) 0.061(3) 0.081(3) 0.023(2) 0.017(3) 0.002(3)
OW 0.098(6) 0.063(4) 0.159(9) -0.004(5) 0.019(6) 0.033(4)

loop_
_atom_type_symbol
_atom_type_description
_atom_type_scat_dispersion_real
_atom_type_scat_dispersion_imag
_atom_type_scat_source
C C 0.0033 0.0016 'International Tables Vol C Tables 4.2.6.8 and 6.1.1.4'
H H 0.0000 0.0000 'International Tables Vol C Tables 4.2.6.8 and 6.1.1.4'
N N 0.0061 0.0033 'International Tables Vol C Tables 4.2.6.8 and 6.1.1.4'
O O 0.0106 0.0060 'International Tables Vol C Tables 4.2.6.8 and 6.1.1.4'
S S 0.1246 0.1234 'International Tables Vol C Tables 4.2.6.8 and 6.1.1.4'
Cl Cl 0.1484 0.1585 'International Tables Vol C Tables 4.2.6.8 and 6.1.1.4'

loop_
_geom_angle_atom_site_label_1
_geom_angle_atom_site_label_2
_geom_angle_atom_site_label_3
_geom_angle
_geom_angle_site_symmetry_1
_geom_angle_site_symmetry_3
_geom_angle_publ_flag
C9 S1 C11 91.33(14) . . ?
C9 N1 C1 116.1(3) . . ?
C14 O1 C10 120.1(3) . . ?
N1 C1 C2 119.0(3) . . ?
N1 C1 C6 122.5(3) . . ?
C2 C1 C6 118.5(3) . . ?
C3 C2 C1 120.6(3) . . ?
C2 C3 C4 120.8(3) . . ?
C5 C4 C3 120.3(4) . . ?
C4 C5 C6 120.1(4) . . ?
C5 C6 C1 119.6(3) . . ?
C5 C6 C7 122.1(3) . . ?
C1 C6 C7 118.3(3) . . ?
C8 C7 C6 118.6(3) . . ?
C7 C8 C9 118.4(3) . . ?
C7 C8 C10 127.4(3) . . ?
C9 C8 C10 114.0(3) . . ?
N1 C9 C8 126.0(3) . . ?
N1 C9 S1 121.5(2) . . ?
C8 C9 S1 112.5(2) . . ?
O1 C10 C8 105.1(2) . . ?
O1 C10 C11 114.1(2) . . ?
C8 C10 C11 107.3(2) . . ?
C12 C11 C15 111.4(3) . . ?
C12 C11 C10 113.3(2) . . ?
C15 C11 C10 107.1(3) . . ?
C12 C11 S1 110.2(2) . . ?
C15 C11 S1 109.6(2) . . ?
C10 C11 S1 105.1(2) . . ?
C13 C12 C16 121.6(3) . . ?
C13 C12 C11 118.7(3) . . ?
C16 C12 C11 119.7(3) . . ?
C12 C13 C22 122.6(3) . . ?
C12 C13 C14 123.9(3) . . ?
C22 C13 C14 113.2(3) . . ?
N2 C14 O1 119.7(3) . . ?
N2 C14 C13 122.2(3) . . ?
O1 C14 C13 117.9(3) . . ?
C17 C16 C21 118.0(3) . . ?
C17 C16 C12 120.2(3) . . ?
C21 C16 C12 121.8(3) . . ?
C18 C17 C16 120.5(3) . . ?
C17 C18 C19 121.3(4) . . ?
C20 C19 C18 118.2(3) . . ?
C20 C19 C23 120.4(4) . . ?
C18 C19 C23 121.4(4) . . ?
C19 C20 C21 121.5(3) . . ?
C20 C21 C16 120.5(3) . . ?
N3 C22 C13 178.0(4) . . ?

loop_
_geom_bond_atom_site_label_1
_geom_bond_atom_site_label_2
_geom_bond_distance
_geom_bond_site_symmetry_2
_geom_bond_publ_flag
S1 C9 1.767(3) . ?
S1 C11 1.861(3) . ?
N1 C9 1.305(4) . ?
N1 C1 1.375(4) . ?
O1 C14 1.338(4) . ?
O1 C10 1.453(4) . ?
C1 C2 1.413(4) . ?
C1 C6 1.418(4) . ?
N2 C14 1.200(4) . ?
C2 C3 1.366(6) . ?
N3 C22 1.135(5) . ?
C3 C4 1.402(6) . ?
C4 C5 1.366(6) . ?
C5 C6 1.416(5) . ?
C6 C7 1.421(4) . ?
C7 C8 1.358(5) . ?
C8 C9 1.414(4) . ?
C8 C10 1.492(4) . ?
C10 C11 1.546(4) . ?
C11 C12 1.505(4) . ?
C11 C15 1.533(4) . ?
C12 C13 1.347(4) . ?
C12 C16 1.482(4) . ?
C13 C22 1.443(4) . ?
C13 C14 1.481(5) . ?
C16 C17 1.394(5) . ?
C16 C21 1.396(4) . ?
C17 C18 1.385(5) . ?
C18 C19 1.386(6) . ?
C19 C20 1.371(6) . ?
C19 C23 1.504(6) . ?
C20 C21 1.387(5) . ?
